data_2241690
loop_
_publ_author_name
'Scheidt, W. Robert'
'Duval, Hugues F.'
'Oliver, Allen G.'

_publ_section_title
;
 Ring-strain release in neutral and dicationic
 7,8,17,18-tetrabromo-5,10,15,20-tetraphenylporphyrin: crystal structures
 of C~44~H~26~Br~4~N~4~ and
 C~44~H~28~Br~4~N~4~^2+^&#x00B7;2ClO~4~^{-^}&#x00B7;3CH~2~Cl~2~
;
_journal_coeditor_code HB7580
_journal_issue 6
_journal_name_full 'Acta Crystallographica Section E'
_journal_page_first 824
_journal_page_last 828
_journal_paper_doi 10.1107/S2056989016007349
_journal_volume 72
_journal_year 2016
_chemical_formula_iupac 'C44 H26 Br4 N4'
_chemical_formula_moiety 'C44 H26 Br4 N4'
_chemical_formula_sum 'C44 H26 Br4 N4'
_chemical_formula_weight 930.33
_chemical_name_systematic
;
7,8,17,18-Tetrabromo-5,10,15,20-tetraphenylporphyrin
;
_space_group_crystal_system monoclinic
_space_group_IT_number 14
_space_group_name_Hall '-P 2yn'
_space_group_name_H-M_alt 'P 1 21/n 1'
_symmetry_space_group_name_Hall '-P 2yn'
_symmetry_space_group_name_H-M 'P 1 21/n 1'
_atom_sites_solution_hydrogens geom
_atom_sites_solution_primary direct
_atom_sites_solution_secondary difmap
_audit_creation_method SHELXL-2014/7
_cell_angle_alpha 90
_cell_angle_beta 102.00(3)
_cell_angle_gamma 90
_cell_formula_units_Z 2
_cell_length_a 13.883(3)
_cell_length_b 6.7448(13)
_cell_length_c 19.110(4)
_cell_measurement_reflns_used 250
_cell_measurement_temperature 130(2)
_cell_measurement_theta_max 20.5
_cell_measurement_theta_min 2.50
_cell_volume 1750.3(7)
_computing_cell_refinement
;
MADNES (Pflugrath & Messerschmidt, 1989)
;
_computing_data_collection
;
MADNES (Pflugrath & Messerschmidt, 1989)
;
_computing_data_reduction
;
MADNES (Pflugrath & Messerschmidt, 1989)
;
_computing_molecular_graphics
;
<i>OLEX2</i> (Dolomanov <i>et al.</i>, 2009) and
Mercury (Macrae <i>et al.</i>, 2008)
;
_computing_publication_material
;
publCIF (Westrip, 2010)
;
_computing_structure_refinement
;
SHELXL2014 (Sheldrick, 2015)
;
_computing_structure_solution
;
SHELXS97 (Sheldrick, 2008)
;
_diffrn_ambient_temperature 130(2)
_diffrn_detector_area_resol_mean 8.53
_diffrn_measured_fraction_theta_full 0.991
_diffrn_measured_fraction_theta_max 0.908
_diffrn_measurement_device_type 'Enraf--Nonius fast area-detector'
_diffrn_measurement_method 'ELLIPSOID-MASK FITTING'
_diffrn_radiation_monochromator graphite
_diffrn_radiation_source 'ROTATING ANODE'
_diffrn_radiation_type MoK\a
_diffrn_radiation_wavelength 0.71073
_diffrn_reflns_limit_h_max 18
_diffrn_reflns_limit_h_min -19
_diffrn_reflns_limit_k_max 9
_diffrn_reflns_limit_k_min 0
_diffrn_reflns_limit_l_max 26
_diffrn_reflns_limit_l_min 0
_diffrn_reflns_number 4589
_diffrn_reflns_theta_full 25.242
_diffrn_reflns_theta_max 29.875
_diffrn_reflns_theta_min 3.000
_exptl_absorpt_coefficient_mu 4.639
_exptl_absorpt_correction_T_max 1.00
_exptl_absorpt_correction_T_min 0.72
_exptl_absorpt_correction_type refdelf
_exptl_absorpt_process_details
;
(DIFABS; Walker & Stuart, 1983)
;
_exptl_crystal_colour 'dark blue'
_exptl_crystal_density_diffrn 1.765
_exptl_crystal_description prism
_exptl_crystal_F_000 916
_exptl_crystal_size_max 0.150
_exptl_crystal_size_mid 0.100
_exptl_crystal_size_min 0.050
_refine_diff_density_max 1.170
_refine_diff_density_min -1.414
_refine_ls_extinction_method none
_refine_ls_goodness_of_fit_ref 1.077
_refine_ls_hydrogen_treatment constr
_refine_ls_matrix_type full
_refine_ls_number_parameters 235
_refine_ls_number_reflns 4589
_refine_ls_number_restraints 0
_refine_ls_restrained_S_all 1.077
_refine_ls_R_factor_all 0.0835
_refine_ls_R_factor_gt 0.0592
_refine_ls_shift/su_max 0.000
_refine_ls_shift/su_mean 0.000
_refine_ls_structure_factor_coef Fsqd
_refine_ls_weighting_details 'w=1/[\s^2^(Fo^2^)+(0.0649P)^2^+9.9345P] where P=(Fo^2^+2Fc^2^)/3'
_refine_ls_weighting_scheme calc
_refine_ls_wR_factor_gt 0.1307
_refine_ls_wR_factor_ref 0.1562
_reflns_number_gt 3439
_reflns_number_total 4589
_reflns_threshold_expression 'I > 2\s(I)'
_cod_data_source_file hb7580sup1.cif
_cod_data_source_block I
_cod_database_code 2241690
_shelx_space_group_comment
;
The symmetry employed for this shelxl refinement is uniquely defined
by the following loop, which should always be used as a source of
symmetry information in preference to the above space-group names.
They are only intended as comments.
;
_shelx_estimated_absorpt_t_min 0.543
_shelx_estimated_absorpt_t_max 0.801

loop_
_space_group_symop_operation_xyz
'x, y, z'
'-x+1/2, y+1/2, -z+1/2'
'-x, -y, -z'
'x-1/2, -y-1/2, z-1/2'

loop_
_atom_site_type_symbol
_atom_site_label
_atom_site_fract_x
_atom_site_fract_y
_atom_site_fract_z
_atom_site_U_iso_or_equiv
_atom_site_adp_type
_atom_site_calc_flag
_atom_site_occupancy
N N1 0.1162(3) 0.2085(6) 0.02369(19) 0.0155(7) Uani d 1
N N2 -0.0795(3) 0.1542(6) 0.0612(2) 0.0176(7) Uani d 1
H H2 -0.0527 0.1021 0.0276 0.021 Uiso calc 1
C CA1 0.2010(3) 0.2138(6) -0.0031(2) 0.0163(8) Uani d 1
C CA2 0.1182(3) 0.3683(6) 0.0676(2) 0.0148(8) Uani d 1
C CA3 -0.0411(3) 0.3106(7) 0.1040(2) 0.0156(8) Uani d 1
C CA4 -0.1664(3) 0.0898(7) 0.0785(2) 0.0183(8) Uani d 1
C CB1 0.2583(3) 0.3860(7) 0.0253(2) 0.0178(8) Uani d 1
C CB2 0.2072(3) 0.4848(7) 0.0667(2) 0.0172(8) Uani d 1
C CB3 -0.1091(3) 0.3476(7) 0.1503(3) 0.0204(9) Uani d 1
H HB3 -0.1024 0.4471 0.1862 0.025 Uiso calc 1
C CB4 -0.1835(3) 0.2172(7) 0.1340(3) 0.0223(9) Uani d 1
H HB4 -0.2389 0.2110 0.1560 0.027 Uiso calc 1
C CM1 0.0469(3) 0.4092(6) 0.1078(2) 0.0151(8) Uani d 1
C CM2 0.2222(3) 0.0767(6) -0.0529(2) 0.0161(8) Uani d 1
C C11 0.0682(3) 0.5628(7) 0.1657(2) 0.0161(8) Uani d 1
C C12 0.1363(3) 0.5217(7) 0.2295(2) 0.0198(9) Uani d 1
H H12 0.1702 0.3985 0.2345 0.024 Uiso calc 1
C C13 0.1550(4) 0.6569(7) 0.2854(3) 0.0218(9) Uani d 1
H H13 0.2013 0.6278 0.3283 0.026 Uiso calc 1
C C14 0.1035(4) 0.8386(8) 0.2771(3) 0.0258(10) Uani d 1
H H14 0.1149 0.9329 0.3148 0.031 Uiso calc 1
C C15 0.0370(4) 0.8803(8) 0.2150(3) 0.0265(10) Uani d 1
H H15 0.0033 1.0037 0.2101 0.032 Uiso calc 1
C C16 0.0185(4) 0.7440(7) 0.1589(3) 0.0244(10) Uani d 1
H H16 -0.0279 0.7743 0.1163 0.029 Uiso calc 1
C C21 0.3085(3) 0.1125(7) -0.0877(3) 0.0202(9) Uani d 1
C C22 0.3923(4) -0.0027(8) -0.0723(3) 0.0242(10) Uani d 1
H H22 0.3978 -0.1064 -0.0380 0.029 Uiso calc 1
C C23 0.4683(4) 0.0344(9) -0.1075(3) 0.0330(12) Uani d 1
H H23 0.5257 -0.0462 -0.0973 0.040 Uiso calc 1
C C24 0.4629(4) 0.1832(9) -0.1563(3) 0.0299(11) Uani d 1
H H24 0.5167 0.2083 -0.1787 0.036 Uiso calc 1
C C25 0.3791(4) 0.2968(9) -0.1728(3) 0.0309(11) Uani d 1
H H25 0.3749 0.4005 -0.2069 0.037 Uiso calc 1
C C26 0.3000(4) 0.2606(8) -0.1398(3) 0.0261(10) Uani d 1
H H26 0.2411 0.3357 -0.1526 0.031 Uiso calc 1
Br Br2 0.24434(4) 0.73342(7) 0.10682(2) 0.02175(14) Uani d 1
Br Br1 0.38509(4) 0.46336(8) 0.01738(3) 0.02782(16) Uani d 1

loop_
_atom_site_aniso_label
_atom_site_aniso_U_11
_atom_site_aniso_U_22
_atom_site_aniso_U_33
_atom_site_aniso_U_12
_atom_site_aniso_U_13
_atom_site_aniso_U_23
N1 0.0159(17) 0.0179(18) 0.0124(16) -0.0043(14) 0.0023(13) -0.0017(13)
N2 0.0131(16) 0.0218(19) 0.0163(16) -0.0018(14) -0.0005(14) -0.0062(14)
CA1 0.021(2) 0.0157(19) 0.0128(18) 0.0005(16) 0.0049(16) 0.0029(15)
CA2 0.0117(18) 0.0167(19) 0.0135(17) -0.0008(14) -0.0031(15) -0.0017(15)
CA3 0.0146(19) 0.019(2) 0.0132(18) 0.0013(15) 0.0018(15) -0.0031(15)
CA4 0.0163(19) 0.020(2) 0.019(2) -0.0044(16) 0.0054(17) -0.0036(17)
CB1 0.0152(19) 0.023(2) 0.0158(19) -0.0011(16) 0.0039(15) 0.0018(16)
CB2 0.017(2) 0.018(2) 0.0145(19) -0.0030(16) -0.0015(16) 0.0002(16)
CB3 0.020(2) 0.022(2) 0.021(2) 0.0066(17) 0.0058(18) -0.0029(17)
CB4 0.017(2) 0.023(2) 0.026(2) -0.0001(17) 0.0023(18) -0.0072(18)
CM1 0.0182(19) 0.0144(19) 0.0106(18) -0.0013(15) -0.0019(15) -0.0013(14)
CM2 0.0170(19) 0.017(2) 0.0146(18) 0.0008(15) 0.0030(16) 0.0007(15)
C11 0.0137(18) 0.020(2) 0.0120(18) 0.0034(15) -0.0036(15) 0.0001(15)
C12 0.023(2) 0.023(2) 0.0120(18) -0.0046(17) -0.0002(17) -0.0020(16)
C13 0.025(2) 0.020(2) 0.018(2) -0.0052(17) -0.0025(18) -0.0005(17)
C14 0.029(2) 0.025(2) 0.023(2) -0.007(2) 0.005(2) -0.0124(19)
C15 0.027(2) 0.022(2) 0.028(2) 0.0071(19) 0.000(2) -0.009(2)
C16 0.021(2) 0.026(2) 0.022(2) 0.0019(18) -0.0048(18) -0.0073(18)
C21 0.0147(19) 0.024(2) 0.023(2) -0.0047(17) 0.0060(17) -0.0086(18)
C22 0.021(2) 0.026(2) 0.026(2) 0.0004(18) 0.0040(19) 0.0017(19)
C23 0.020(2) 0.044(3) 0.035(3) 0.002(2) 0.006(2) -0.003(2)
C24 0.021(2) 0.042(3) 0.032(3) -0.009(2) 0.017(2) -0.004(2)
C25 0.038(3) 0.038(3) 0.020(2) -0.002(2) 0.014(2) 0.007(2)
C26 0.023(2) 0.035(3) 0.022(2) 0.002(2) 0.0089(19) 0.008(2)
Br2 0.0263(3) 0.0177(2) 0.0210(2) -0.00664(17) 0.00424(18) -0.00363(16)
Br1 0.0226(3) 0.0307(3) 0.0331(3) -0.01189(19) 0.0126(2) -0.0098(2)

loop_
_atom_type_symbol
_atom_type_description
_atom_type_scat_dispersion_real
_atom_type_scat_dispersion_imag
_atom_type_scat_source
C C 0.0033 0.0016 'International Tables Vol C Tables 4.2.6.8 and 6.1.1.4'
H H 0.0000 0.0000 'International Tables Vol C Tables 4.2.6.8 and 6.1.1.4'
Br Br -0.2901 2.4595 'International Tables Vol C Tables 4.2.6.8 and 6.1.1.4'
N N 0.0061 0.0033 'International Tables Vol C Tables 4.2.6.8 and 6.1.1.4'

loop_
_geom_angle_atom_site_label_1
_geom_angle_atom_site_label_2
_geom_angle_atom_site_label_3
_geom_angle_site_symmetry_1
_geom_angle_site_symmetry_3
_geom_angle
_geom_angle_publ_flag
CA2 N1 CA1 . . 107.4(3) n
CA3 N2 CA4 . . 110.4(4) n
CA3 N2 H2 . . 124.8 ?
CA4 N2 H2 . . 124.8 ?
N1 CA1 CM2 . . 123.5(4) ?
N1 CA1 CB1 . . 109.1(4) ?
CM2 CA1 CB1 . . 127.4(4) ?
N1 CA2 CM1 . . 124.5(4) ?
N1 CA2 CB2 . . 109.0(4) ?
CM1 CA2 CB2 . . 126.5(4) ?
N2 CA3 CM1 . . 129.2(4) ?
N2 CA3 CB3 . . 106.0(4) ?
CM1 CA3 CB3 . . 124.7(4) ?
N2 CA4 CM2 . 3 128.1(4) ?
N2 CA4 CB4 . . 106.2(4) ?
CM2 CA4 CB4 3 . 125.5(4) ?
CB2 CB1 CA1 . . 107.6(4) ?
CB2 CB1 Br1 . . 121.9(4) ?
CA1 CB1 Br1 . . 130.3(3) ?
CB1 CB2 CA2 . . 106.9(4) ?
CB1 CB2 Br2 . . 123.5(3) ?
CA2 CB2 Br2 . . 129.5(3) ?
CB4 CB3 CA3 . . 108.2(4) ?
CB4 CB3 HB3 . . 125.9 ?
CA3 CB3 HB3 . . 125.9 ?
CB3 CB4 CA4 . . 109.2(4) ?
CB3 CB4 HB4 . . 125.4 ?
CA4 CB4 HB4 . . 125.4 ?
CA3 CM1 CA2 . . 126.5(4) ?
CA3 CM1 C11 . . 114.1(4) ?
CA2 CM1 C11 . . 119.1(4) ?
CA4 CM2 CA1 3 . 126.1(4) ?
CA4 CM2 C21 3 . 114.2(4) ?
CA1 CM2 C21 . . 119.5(4) ?
C16 C11 C12 . . 118.9(4) ?
C16 C11 CM1 . . 121.2(4) ?
C12 C11 CM1 . . 119.8(4) ?
C13 C12 C11 . . 121.5(5) ?
C13 C12 H12 . . 119.2 ?
C11 C12 H12 . . 119.2 ?
C12 C13 C14 . . 118.3(4) ?
C12 C13 H13 . . 120.8 ?
C14 C13 H13 . . 120.8 ?
C15 C14 C13 . . 120.6(4) ?
C15 C14 H14 . . 119.7 ?
C13 C14 H14 . . 119.7 ?
C14 C15 C16 . . 120.9(5) ?
C14 C15 H15 . . 119.6 ?
C16 C15 H15 . . 119.6 ?
C15 C16 C11 . . 119.8(4) ?
C15 C16 H16 . . 120.1 ?
C11 C16 H16 . . 120.1 ?
C22 C21 C26 . . 119.8(4) ?
C22 C21 CM2 . . 121.9(5) ?
C26 C21 CM2 . . 118.1(4) ?
C21 C22 C23 . . 119.2(5) ?
C21 C22 H22 . . 120.4 ?
C23 C22 H22 . . 120.4 ?
C24 C23 C22 . . 121.7(5) ?
C24 C23 H23 . . 119.1 ?
C22 C23 H23 . . 119.1 ?
C23 C24 C25 . . 119.5(5) ?
C23 C24 H24 . . 120.3 ?
C25 C24 H24 . . 120.3 ?
C24 C25 C26 . . 120.4(5) ?
C24 C25 H25 . . 119.8 ?
C26 C25 H25 . . 119.8 ?
C25 C26 C21 . . 119.2(5) ?
C25 C26 H26 . . 120.4 ?
C21 C26 H26 . . 120.4 ?

loop_
_geom_bond_atom_site_label_1
_geom_bond_atom_site_label_2
_geom_bond_site_symmetry_2
_geom_bond_distance
_geom_bond_publ_flag
N1 CA2 . 1.363(5) n
N1 CA1 . 1.378(6) n
N2 CA3 . 1.372(6) n
N2 CA4 . 1.385(5) n
N2 H2 . 0.8800 ?
CA1 CM2 . 1.402(6) n
CA1 CB1 . 1.447(6) n
CA2 CM1 . 1.400(6) n
CA2 CB2 . 1.467(6) n
CA3 CM1 . 1.380(6) n
CA3 CB3 . 1.444(6) n
CA4 CM2 3 1.395(6) n
CA4 CB4 . 1.422(6) n
CB1 CB2 . 1.344(6) n
CB1 Br1 . 1.872(4) ?
CB2 Br2 . 1.871(4) ?
CB3 CB4 . 1.344(7) n
CB3 HB3 . 0.9500 ?
CB4 HB4 . 0.9500 ?
CM1 C11 . 1.500(6) n
CM2 CA4 3 1.395(6) n
CM2 C21 . 1.505(6) n
C11 C16 . 1.396(6) ?
C11 C12 . 1.407(6) ?
C12 C13 . 1.387(6) ?
C12 H12 . 0.9500 ?
C13 C14 . 1.411(7) ?
C13 H13 . 0.9500 ?
C14 C15 . 1.372(7) ?
C14 H14 . 0.9500 ?
C15 C16 . 1.395(7) ?
C15 H15 . 0.9500 ?
C16 H16 . 0.9500 ?
C21 C22 . 1.378(7) ?
C21 C26 . 1.398(7) ?
C22 C23 . 1.387(7) ?
C22 H22 . 0.9500 ?
C23 C24 . 1.361(8) ?
C23 H23 . 0.9500 ?
C24 C25 . 1.375(8) ?
C24 H24 . 0.9500 ?
C25 C26 . 1.397(7) ?
C25 H25 . 0.9500 ?
C26 H26 . 0.9500 ?

loop_
_geom_hbond_atom_site_label_D
_geom_hbond_atom_site_label_H
_geom_hbond_atom_site_label_A
_geom_hbond_site_symmetry_A
_geom_hbond_distance_DH
_geom_hbond_distance_HA
_geom_hbond_distance_DA
_geom_hbond_angle_DHA
N2 H2 N1 . 0.88 2.47 2.973(5) 117
N2 H2 N1 3 0.88 2.40 2.921(5) 118

loop_
_geom_torsion_atom_site_label_1
_geom_torsion_atom_site_label_2
_geom_torsion_atom_site_label_3
_geom_torsion_atom_site_label_4
_geom_torsion_site_symmetry_1
_geom_torsion_site_symmetry_4
_geom_torsion
CA2 N1 CA1 CM2 . . -177.1(4)
CA2 N1 CA1 CB1 . . -0.4(5)
CA1 N1 CA2 CM1 . . -176.8(4)
CA1 N1 CA2 CB2 . . 2.2(5)
CA4 N2 CA3 CM1 . . 175.2(5)
CA4 N2 CA3 CB3 . . -0.7(5)
CA3 N2 CA4 CM2 . 3 -172.8(5)
CA3 N2 CA4 CB4 . . 1.4(5)
N1 CA1 CB1 CB2 . . -1.7(5)
CM2 CA1 CB1 CB2 . . 174.9(4)
N1 CA1 CB1 Br1 . . 173.1(3)
CM2 CA1 CB1 Br1 . . -10.4(7)
CA1 CB1 CB2 CA2 . . 2.9(5)
Br1 CB1 CB2 CA2 . . -172.4(3)
CA1 CB1 CB2 Br2 . . -172.8(3)
Br1 CB1 CB2 Br2 . . 11.9(6)
N1 CA2 CB2 CB1 . . -3.2(5)
CM1 CA2 CB2 CB1 . . 175.6(4)
N1 CA2 CB2 Br2 . . 172.1(3)
CM1 CA2 CB2 Br2 . . -9.0(7)
N2 CA3 CB3 CB4 . . -0.3(5)
CM1 CA3 CB3 CB4 . . -176.5(4)
CA3 CB3 CB4 CA4 . . 1.2(6)
N2 CA4 CB4 CB3 . . -1.6(6)
CM2 CA4 CB4 CB3 3 . 172.8(5)
N2 CA3 CM1 CA2 . . -0.3(8)
CB3 CA3 CM1 CA2 . . 174.9(4)
N2 CA3 CM1 C11 . . -175.0(4)
CB3 CA3 CM1 C11 . . 0.2(6)
N1 CA2 CM1 CA3 . . -7.6(7)
CB2 CA2 CM1 CA3 . . 173.6(4)
N1 CA2 CM1 C11 . . 166.8(4)
CB2 CA2 CM1 C11 . . -11.9(6)
N1 CA1 CM2 CA4 . 3 -4.9(7)
CB1 CA1 CM2 CA4 . 3 179.0(4)
N1 CA1 CM2 C21 . . 170.5(4)
CB1 CA1 CM2 C21 . . -5.6(7)
CA3 CM1 C11 C16 . . -74.4(6)
CA2 CM1 C11 C16 . . 110.5(5)
CA3 CM1 C11 C12 . . 102.8(5)
CA2 CM1 C11 C12 . . -72.3(6)
C16 C11 C12 C13 . . -0.2(7)
CM1 C11 C12 C13 . . -177.4(4)
C11 C12 C13 C14 . . 0.3(7)
C12 C13 C14 C15 . . -0.4(8)
C13 C14 C15 C16 . . 0.4(8)
C14 C15 C16 C11 . . -0.3(8)
C12 C11 C16 C15 . . 0.1(8)
CM1 C11 C16 C15 . . 177.3(5)
CA4 CM2 C21 C22 3 . -74.0(6)
CA1 CM2 C21 C22 . . 110.1(5)
CA4 CM2 C21 C26 3 . 102.5(5)
CA1 CM2 C21 C26 . . -73.5(6)
C26 C21 C22 C23 . . 2.0(8)
CM2 C21 C22 C23 . . 178.4(5)
C21 C22 C23 C24 . . 0.7(9)
C22 C23 C24 C25 . . -1.8(9)
C23 C24 C25 C26 . . 0.2(9)
C24 C25 C26 C21 . . 2.5(9)
C22 C21 C26 C25 . . -3.5(8)
CM2 C21 C26 C25 . . 179.9(5)
